data_4038534
loop_
_publ_author_name
'Mane, Vaijinath'
'Sivanandan, Sudheesh T.'
'Santana, Rafael G.'
'Beatriz, Adilson'
'da Silva J\'unior, Eufr\^anio N'
'Namboothiri, Irishi N. N.'

_publ_section_title
;
 Synthesis of Densely Substituted Sulfonylfurans and Dihydrofurans via
 Cascade Reactions of \a-Functionalized Nitroalkenes with \b-Ketosulfones.
;
_journal_name_full 'The Journal of organic chemistry'
_journal_paper_doi 10.1021/acs.joc.0c00606
_journal_year 2020
_chemical_formula_moiety 'C26 H32 N2 O8 S'
_chemical_formula_sum 'C26 H32 N2 O8 S'
_chemical_formula_weight 532.61
_space_group_crystal_system monoclinic
_space_group_IT_number 15
_space_group_name_Hall '-C 2yc'
_space_group_name_H-M_alt 'C 1 2/c 1'
_atom_sites_solution_hydrogens geom
_atom_sites_solution_primary dual
_audit_creation_date 2019-10-12
_audit_creation_method
;
Olex2 1.2-ac3
(compiled 2016.08.26 svn.r3337 for Rigaku Oxford Diffraction, GUI svn.r5221)
;
_cell_angle_alpha 90
_cell_angle_beta 110.673(4)
_cell_angle_gamma 90
_cell_formula_units_Z 8
_cell_length_a 20.3582(8)
_cell_length_b 11.1376(3)
_cell_length_c 28.4519(10)
_cell_measurement_reflns_used 4475
_cell_measurement_temperature 150
_cell_measurement_theta_max 29.2
_cell_measurement_theta_min 3.0
_cell_volume 6035.8(4)
_computing_cell_refinement 'CrystalClear-SM Expert 2.1 b28 (Rigaku, 2013)'
_computing_data_collection 'CrystalClear-SM Expert 2.1 b28 (Rigaku, 2013)'
_computing_data_reduction 'CrystalClear-SM Expert 2.1 b28 (Rigaku, 2013)'
_computing_molecular_graphics 'Olex2 (Dolomanov et al., 2009)'
_computing_publication_material 'Olex2 (Dolomanov et al., 2009)'
_computing_structure_refinement 'ShelXL (Sheldrick, 2015)'
_computing_structure_solution 'ShelXT (Sheldrick, 2015)'
_diffrn_ambient_temperature 150
_diffrn_detector CCD
_diffrn_detector_area_resol_mean 28.5714
_diffrn_measured_fraction_theta_full 0.995
_diffrn_measured_fraction_theta_max 0.995
_diffrn_measurement_details
;
scan:
	Number of images: 214
	           Slice: -88.0000 - 19.0000
	     Image width: 0.5000
	        Exp time: 8.0000
	   Rotation axis: Omega
	           Omega: 0.0000
	           Kappa: -72.0000
	             Phi: -36.0000
	             XTD: 44.9856
	          2theta: -19.9528
scan:
	Number of images: 164
	           Slice: -101.0000 - -19.0000
	     Image width: 0.5000
	        Exp time: 8.0000
	   Rotation axis: Omega
	           Omega: 0.0000
	           Kappa: -72.0000
	             Phi: -108.0000
	             XTD: 44.9856
	          2theta: -19.9528
scan:
	Number of images: 61
	           Slice: 28.0000 - 58.5000
	     Image width: 0.5000
	        Exp time: 8.0000
	   Rotation axis: Omega
	           Omega: 0.0000
	           Kappa: 72.0000
	             Phi: -180.0000
	             XTD: 44.9856
	          2theta: -19.9528
scan:
	Number of images: 225
	           Slice: -47.0000 - 65.5000
	     Image width: 0.5000
	        Exp time: 8.0000
	   Rotation axis: Omega
	           Omega: 0.0000
	           Kappa: 72.0000
	             Phi: -108.0000
	             XTD: 44.9856
	          2theta: -19.9528
;
_diffrn_measurement_device 'AFC12 (Right): Kappa 3 circle'
_diffrn_measurement_device_type 'Rigaku Saturn724+ (4x4 bin mode)'
_diffrn_measurement_method 'profile data from \w-scans'
_diffrn_measurement_specimen_support Fiber
_diffrn_orient_matrix_type XPlain
_diffrn_orient_matrix_UB_11 -0.087302
_diffrn_orient_matrix_UB_12 0.163679
_diffrn_orient_matrix_UB_13 -0.184617
_diffrn_orient_matrix_UB_21 -0.083548
_diffrn_orient_matrix_UB_22 0.011747
_diffrn_orient_matrix_UB_23 -0.060675
_diffrn_orient_matrix_UB_31 0.076481
_diffrn_orient_matrix_UB_32 -0.064991
_diffrn_orient_matrix_UB_33 0.151118
_diffrn_radiation_monochromator Confocal
_diffrn_radiation_probe x-ray
_diffrn_radiation_type MoK\a
_diffrn_radiation_wavelength 0.71073
_diffrn_reflns_av_R_equivalents 0.0620
_diffrn_reflns_av_unetI/netI 0.0556
_diffrn_reflns_Laue_measured_fraction_full 0.995
_diffrn_reflns_Laue_measured_fraction_max 0.995
_diffrn_reflns_limit_h_max 24
_diffrn_reflns_limit_h_min -24
_diffrn_reflns_limit_k_max 13
_diffrn_reflns_limit_k_min -13
_diffrn_reflns_limit_l_max 33
_diffrn_reflns_limit_l_min -32
_diffrn_reflns_number 18224
_diffrn_reflns_point_group_measured_fraction_full 0.995
_diffrn_reflns_point_group_measured_fraction_max 0.995
_diffrn_reflns_theta_full 25.000
_diffrn_reflns_theta_max 25.000
_diffrn_reflns_theta_min 2.382
_diffrn_source MicroMax003_Mo
_diffrn_source_current 0.6
_diffrn_source_power 0.0
_diffrn_source_type 'Enhance (Mo) X-ray Source'
_diffrn_source_voltage 50.0
_exptl_absorpt_coefficient_mu 0.152
_exptl_absorpt_correction_T_max 0.979
_exptl_absorpt_correction_T_min 0.961
_exptl_absorpt_correction_type numerical
_exptl_absorpt_process_details
;
CrysAlisPro 1.171.38.41 (Rigaku Oxford Diffraction, 2015)
Empirical absorption correction using spherical harmonics,
 implemented in SCALE3 ABSPACK scaling algorithm.
;
_exptl_crystal_colour colourless
_exptl_crystal_colour_primary colourless
_exptl_crystal_density_diffrn 1.172
_exptl_crystal_description Prism
_exptl_crystal_F_000 2256
_exptl_crystal_size_max 0.2
_exptl_crystal_size_mid 0.1
_exptl_crystal_size_min 0.05
_refine_diff_density_max 0.312
_refine_diff_density_min -0.305
_refine_diff_density_rms 0.075
_refine_ls_extinction_method none
_refine_ls_goodness_of_fit_ref 1.042
_refine_ls_hydrogen_treatment constr
_refine_ls_matrix_type full
_refine_ls_number_parameters 340
_refine_ls_number_reflns 5294
_refine_ls_number_restraints 0
_refine_ls_restrained_S_all 1.042
_refine_ls_R_factor_all 0.0653
_refine_ls_R_factor_gt 0.0517
_refine_ls_shift/su_max 0.001
_refine_ls_shift/su_mean 0.000
_refine_ls_structure_factor_coef Fsqd
_refine_ls_weighting_details 'w=1/[\s^2^(Fo^2^)+(0.0786P)^2^+5.2615P] where P=(Fo^2^+2Fc^2^)/3'
_refine_ls_weighting_scheme calc
_refine_ls_wR_factor_gt 0.1402
_refine_ls_wR_factor_ref 0.1534
_reflns_Friedel_coverage 0.000
_reflns_number_gt 4212
_reflns_number_total 5294
_reflns_shell_number_unique_all 8510
_reflns_threshold_expression 'I > 2\s(I)'
_cod_data_source_file jo0c00606_si_001.cif
_cod_data_source_block inn-mvd-326_mo
_cod_depositor_comments
;
The following automatic conversions were performed:

data item '_exptl_absorpt_correction_type' value 'Numerical' was
changed to 'numerical' in accordance with the
/home/data/users/saulius/crontab/automatic-downloads/rss-feeds/ACS/lib/dictionaries/cif_core.dic
dictionary named 'cif_core.dic' version 2.4.2 last updated on
2011-04-26.

Automatic conversion script
Id: cif_fix_values 7556 2019-12-06 15:28:31Z antanas 
;
_cod_database_code 4038534
_shelx_space_group_comment
;
The symmetry employed for this shelxl refinement is uniquely defined
by the following loop, which should always be used as a source of
symmetry information in preference to the above space-group names.
They are only intended as comments.
;
_shelx_estimated_absorpt_t_max 0.992
_shelx_estimated_absorpt_t_min 0.970
_reflns_odcompleteness_completeness 90.37
_reflns_odcompleteness_iscentric 1
_reflns_odcompleteness_theta 31.15
_olex2_refinement_description
;
1. Fixed Uiso
 At 1.2 times of:
  All C(H) groups, All N(H) groups
 At 1.5 times of:
  All C(H,H,H) groups
2.a Ternary CH refined with riding coordinates:
 C00P(H00P), C00Q(H00Q), C00W(H00W), C00X(H00X)
2.b Aromatic/amide H refined with riding coordinates:
 N00A(H00A), C00F(H00F), C00H(H00H), C00I(H00I), C00J(H00J), C00L(H00L),
 C00R(H00R), C00S(H00S), C00T(H00T), C00V(H00V)
2.c Idealised Me refined as rotating group:
 C00K(H00B,H00C,H00D), C00U(H00E,H00G,H00K), C00Y(H00M,H00N,H00O), C00Z(H,H00U,
 H00Y), C010(H01A,H01B,H01C), C011(H01D,H01E,H01F)
;
_shelx_shelxl_version_number 2018/3
_olex2_submission_special_instructions 'No special instructions were received'
_oxdiff_exptl_absorpt_empirical_details
;
Empirical correction (ABSPACK) includes:
- Absorption correction using spherical harmonics
- Frame scaling
- Detector area scaling
;
_oxdiff_exptl_absorpt_empirical_full_max 2.396
_oxdiff_exptl_absorpt_empirical_full_min 0.470

loop_
_space_group_symop_operation_xyz
'x, y, z'
'-x, y, -z+1/2'
'x+1/2, y+1/2, z'
'-x+1/2, y+1/2, -z+1/2'
'-x, -y, -z'
'x, -y, z-1/2'
'-x+1/2, -y+1/2, -z'
'x+1/2, -y+1/2, z-1/2'

loop_
_atom_site_label
_atom_site_type_symbol
_atom_site_fract_x
_atom_site_fract_y
_atom_site_fract_z
_atom_site_U_iso_or_equiv
_atom_site_adp_type
_atom_site_occupancy
_atom_site_site_symmetry_order
_atom_site_calc_flag
_atom_site_refinement_flags_posn
_atom_site_refinement_flags_adp
_atom_site_refinement_flags_occupancy
_atom_site_disorder_assembly
_atom_site_disorder_group
S01 S 0.79273(3) 0.48744(5) 0.52455(2) 0.02549(18) Uani 1 1 d . . . . .
O002 O 0.73366(8) 0.56154(14) 0.49804(6) 0.0310(4) Uani 1 1 d . . . . .
O003 O 0.85418(8) 0.25741(13) 0.44376(6) 0.0276(4) Uani 1 1 d . . . . .
O004 O 0.59690(8) 0.29101(15) 0.34512(6) 0.0338(4) Uani 1 1 d . . . . .
O005 O 0.95432(9) 0.88991(14) 0.44871(7) 0.0379(4) Uani 1 1 d . . . . .
O006 O 0.74317(9) 0.16902(15) 0.29621(6) 0.0345(4) Uani 1 1 d . . . . .
O007 O 0.78640(9) 0.40597(14) 0.56212(6) 0.0355(4) Uani 1 1 d . . . . .
O008 O 0.65421(9) 0.42033(17) 0.31132(6) 0.0417(5) Uani 1 1 d . . . . .
O009 O 0.85478(10) 0.23689(19) 0.32713(7) 0.0458(5) Uani 1 1 d . . . . .
N00A N 0.71070(10) 0.27284(17) 0.36616(7) 0.0254(4) Uani 1 1 d . . . . .
H00A H 0.706938 0.217739 0.387229 0.030 Uiso 1 1 calc R . . . .
N00B N 0.77498(10) 0.29612(17) 0.36167(6) 0.0250(4) Uani 1 1 d . . . . .
C00C C 0.65340(12) 0.3362(2) 0.33758(8) 0.0266(5) Uani 1 1 d . . . . .
C00D C 0.91382(13) 0.7884(2) 0.43941(9) 0.0293(5) Uani 1 1 d . . . . .
C00E C 0.84321(11) 0.29629(19) 0.48593(8) 0.0234(5) Uani 1 1 d . . . . .
C00F C 0.91469(13) 0.5740(2) 0.44944(9) 0.0299(5) Uani 1 1 d . . . . .
H00F H 0.940256 0.501522 0.459882 0.036 Uiso 1 1 calc R . . . .
C00G C 0.84166(12) 0.57066(19) 0.42891(8) 0.0243(5) Uani 1 1 d . . . . .
C00H C 0.80605(13) 0.6776(2) 0.41294(8) 0.0296(5) Uani 1 1 d . . . . .
H00H H 0.756269 0.676615 0.398364 0.036 Uiso 1 1 calc R . . . .
C00I C 0.84140(13) 0.7866(2) 0.41770(9) 0.0302(5) Uani 1 1 d . . . . .
H00I H 0.816027 0.858860 0.406169 0.036 Uiso 1 1 calc R . . . .
C00J C 0.95026(14) 0.6812(2) 0.45477(9) 0.0337(6) Uani 1 1 d . . . . .
H00J H 1.000074 0.682070 0.469053 0.040 Uiso 1 1 calc R . . . .
C00K C 0.86668(12) 0.2101(2) 0.52830(8) 0.0288(5) Uani 1 1 d . . . . .
H00B H 0.835336 0.140357 0.520564 0.043 Uiso 1 1 calc GR . . . .
H00C H 0.865540 0.249133 0.558881 0.043 Uiso 1 1 calc GR . . . .
H00D H 0.914689 0.183926 0.533487 0.043 Uiso 1 1 calc GR . . . .
C00L C 0.86103(13) 0.7028(2) 0.54271(9) 0.0298(5) Uani 1 1 d . . . . .
H00L H 0.819050 0.735727 0.519488 0.036 Uiso 1 1 calc R . . . .
C00M C 0.81406(11) 0.40542(19) 0.48027(8) 0.0240(5) Uani 1 1 d . . . . .
C00N C 0.86528(12) 0.5816(2) 0.55418(8) 0.0264(5) Uani 1 1 d . . . . .
C00O C 0.79610(13) 0.2317(2) 0.32756(8) 0.0296(5) Uani 1 1 d . . . . .
C00P C 0.82828(12) 0.3490(2) 0.40424(8) 0.0257(5) Uani 1 1 d . . . . .
H00P H 0.867997 0.376440 0.393969 0.031 Uiso 1 1 calc R . . . .
C00Q C 0.80245(12) 0.45547(19) 0.42791(8) 0.0240(5) Uani 1 1 d . . . . .
H00Q H 0.751132 0.468405 0.409518 0.029 Uiso 1 1 calc R . . . .
C00R C 0.91851(14) 0.7752(2) 0.56542(9) 0.0388(6) Uani 1 1 d . . . . .
H00R H 0.916066 0.858489 0.557811 0.047 Uiso 1 1 calc R . . . .
C00S C 0.98308(14) 0.6068(3) 0.61083(11) 0.0470(7) Uani 1 1 d . . . . .
H00S H 1.024931 0.574533 0.634453 0.056 Uiso 1 1 calc R . . . .
C00T C 0.97955(15) 0.7274(3) 0.59913(10) 0.0446(7) Uani 1 1 d . . . . .
H00T H 1.019138 0.777618 0.614286 0.053 Uiso 1 1 calc R . . . .
C00U C 0.91795(16) 1.0025(2) 0.44036(11) 0.0409(7) Uani 1 1 d . . . . .
H00E H 0.892374 1.013227 0.404310 0.061 Uiso 1 1 calc GR . . . .
H00G H 0.951881 1.067857 0.452798 0.061 Uiso 1 1 calc GR . . . .
H00K H 0.884710 1.003286 0.458251 0.061 Uiso 1 1 calc GR . . . .
C00V C 0.92618(14) 0.5325(2) 0.58842(10) 0.0378(6) Uani 1 1 d . . . . .
H00V H 0.928655 0.449371 0.596294 0.045 Uiso 1 1 calc R . . . .
C00W C 0.76036(15) 0.0916(3) 0.26009(9) 0.0434(7) Uani 1 1 d . . . . .
H00W H 0.797867 0.130470 0.250237 0.052 Uiso 1 1 calc R . . . .
C00X C 0.53072(13) 0.3551(3) 0.32047(10) 0.0433(7) Uani 1 1 d . . . . .
H00X H 0.529570 0.384693 0.287003 0.052 Uiso 1 1 calc R . . . .
C00Y C 0.69384(19) 0.0828(3) 0.21494(11) 0.0624(9) Uani 1 1 d . . . . .
H00M H 0.656710 0.047128 0.224876 0.094 Uiso 1 1 calc GR . . . .
H00N H 0.702069 0.032330 0.189344 0.094 Uiso 1 1 calc GR . . . .
H00O H 0.679442 0.163238 0.201186 0.094 Uiso 1 1 calc GR . . . .
C00Z C 0.52603(18) 0.4615(3) 0.35216(11) 0.0576(9) Uani 1 1 d . . . . .
H00U H 0.526964 0.433284 0.385012 0.086 Uiso 1 1 calc GR . . . .
H00Y H 0.482141 0.504969 0.335273 0.086 Uiso 1 1 calc GR . . . .
H H 0.565945 0.515206 0.356724 0.086 Uiso 1 1 calc GR . . . .
C010 C 0.47337(16) 0.2643(4) 0.31260(13) 0.0666(10) Uani 1 1 d . . . . .
H01A H 0.480139 0.197784 0.292218 0.100 Uiso 1 1 calc GR . . . .
H01B H 0.427772 0.302205 0.295232 0.100 Uiso 1 1 calc GR . . . .
H01C H 0.474753 0.233567 0.345213 0.100 Uiso 1 1 calc GR . . . .
C011 C 0.7858(2) -0.0267(3) 0.28413(12) 0.0677(10) Uani 1 1 d . . . . .
H01D H 0.826802 -0.014377 0.314736 0.102 Uiso 1 1 calc GR . . . .
H01E H 0.798926 -0.077537 0.260746 0.102 Uiso 1 1 calc GR . . . .
H01F H 0.748431 -0.065857 0.292713 0.102 Uiso 1 1 calc GR . . . .

loop_
_atom_site_aniso_label
_atom_site_aniso_U_11
_atom_site_aniso_U_22
_atom_site_aniso_U_33
_atom_site_aniso_U_23
_atom_site_aniso_U_13
_atom_site_aniso_U_12
S01 0.0263(3) 0.0213(3) 0.0325(3) 0.0001(2) 0.0148(3) -0.0017(2)
O002 0.0248(9) 0.0272(8) 0.0419(9) -0.0016(7) 0.0130(7) 0.0014(7)
O003 0.0296(9) 0.0241(8) 0.0284(8) 0.0010(6) 0.0092(7) 0.0042(7)
O004 0.0215(8) 0.0463(10) 0.0323(8) -0.0002(8) 0.0078(7) -0.0003(8)
O005 0.0394(10) 0.0193(8) 0.0594(11) -0.0009(8) 0.0229(9) -0.0051(8)
O006 0.0337(10) 0.0403(10) 0.0303(8) -0.0118(7) 0.0124(7) -0.0033(8)
O007 0.0474(11) 0.0276(9) 0.0399(9) 0.0040(7) 0.0259(8) -0.0022(8)
O008 0.0369(10) 0.0476(11) 0.0406(10) 0.0154(9) 0.0135(8) 0.0058(9)
O009 0.0320(10) 0.0683(13) 0.0426(10) -0.0140(9) 0.0201(8) -0.0058(10)
N00A 0.0239(10) 0.0275(10) 0.0264(9) 0.0031(8) 0.0109(8) -0.0031(8)
N00B 0.0216(10) 0.0296(10) 0.0250(9) -0.0024(8) 0.0096(8) -0.0032(8)
C00C 0.0258(12) 0.0302(12) 0.0236(11) -0.0035(10) 0.0084(9) -0.0012(10)
C00D 0.0357(14) 0.0220(12) 0.0347(12) 0.0010(10) 0.0180(11) -0.0028(11)
C00E 0.0199(11) 0.0238(12) 0.0260(11) -0.0011(9) 0.0075(9) -0.0044(9)
C00F 0.0302(13) 0.0212(12) 0.0402(13) 0.0041(10) 0.0146(11) 0.0029(10)
C00G 0.0295(12) 0.0215(11) 0.0234(10) 0.0020(9) 0.0111(9) 0.0002(10)
C00H 0.0311(13) 0.0271(12) 0.0286(11) 0.0036(10) 0.0080(10) 0.0025(11)
C00I 0.0381(14) 0.0207(11) 0.0323(12) 0.0058(10) 0.0131(11) 0.0044(11)
C00J 0.0304(13) 0.0262(12) 0.0488(14) 0.0007(11) 0.0195(12) -0.0025(11)
C00K 0.0272(12) 0.0232(12) 0.0340(12) 0.0029(10) 0.0084(10) 0.0001(10)
C00L 0.0334(13) 0.0273(12) 0.0305(12) -0.0029(10) 0.0135(10) -0.0018(11)
C00M 0.0226(11) 0.0217(11) 0.0287(11) 0.0003(9) 0.0103(9) -0.0036(9)
C00N 0.0270(12) 0.0258(12) 0.0292(11) -0.0039(9) 0.0133(10) 0.0001(10)
C00O 0.0301(13) 0.0338(13) 0.0246(11) -0.0003(10) 0.0095(10) -0.0008(11)
C00P 0.0255(12) 0.0234(11) 0.0274(11) 0.0019(9) 0.0083(9) -0.0015(10)
C00Q 0.0206(11) 0.0232(11) 0.0273(11) 0.0010(9) 0.0074(9) -0.0007(10)
C00R 0.0444(16) 0.0322(14) 0.0419(14) -0.0065(11) 0.0179(13) -0.0097(12)
C00S 0.0278(14) 0.0570(19) 0.0497(16) -0.0080(14) 0.0056(12) 0.0081(13)
C00T 0.0381(15) 0.0486(17) 0.0475(15) -0.0157(13) 0.0158(13) -0.0137(14)
C00U 0.0498(17) 0.0206(12) 0.0533(16) -0.0006(11) 0.0192(14) -0.0019(12)
C00V 0.0336(14) 0.0319(13) 0.0442(14) -0.0039(11) 0.0090(12) 0.0043(12)
C00W 0.0499(17) 0.0517(17) 0.0305(13) -0.0122(12) 0.0167(12) 0.0048(14)
C00X 0.0252(13) 0.0684(19) 0.0328(13) 0.0060(13) 0.0058(11) 0.0100(13)
C00Y 0.076(2) 0.065(2) 0.0358(15) -0.0168(14) 0.0066(15) 0.0131(18)
C00Z 0.0540(19) 0.071(2) 0.0526(17) 0.0100(16) 0.0249(15) 0.0249(17)
C010 0.0285(15) 0.096(3) 0.068(2) -0.0052(19) 0.0086(15) -0.0080(17)
C011 0.086(3) 0.065(2) 0.0464(17) -0.0114(16) 0.0163(17) 0.033(2)

loop_
_atom_type_symbol
_atom_type_description
_atom_type_scat_dispersion_real
_atom_type_scat_dispersion_imag
_atom_type_scat_source
C C 0.0033 0.0016 'International Tables Vol C Tables 4.2.6.8 and 6.1.1.4'
H H 0.0000 0.0000 'International Tables Vol C Tables 4.2.6.8 and 6.1.1.4'
N N 0.0061 0.0033 'International Tables Vol C Tables 4.2.6.8 and 6.1.1.4'
O O 0.0106 0.0060 'International Tables Vol C Tables 4.2.6.8 and 6.1.1.4'
S S 0.1246 0.1234 'International Tables Vol C Tables 4.2.6.8 and 6.1.1.4'

loop_
_geom_angle_atom_site_label_1
_geom_angle_atom_site_label_2
_geom_angle_atom_site_label_3
_geom_angle
_geom_angle_site_symmetry_1
_geom_angle_site_symmetry_3
_geom_angle_publ_flag
O002 S01 O007 118.31(10) . . ?
O002 S01 C00M 107.46(10) . . ?
O002 S01 C00N 108.34(10) . . ?
O007 S01 C00M 108.57(10) . . ?
O007 S01 C00N 107.37(10) . . ?
C00M S01 C00N 106.18(11) . . ?
C00E O003 C00P 109.03(16) . . ?
C00C O004 C00X 115.87(19) . . ?
C00D O005 C00U 116.7(2) . . ?
C00O O006 C00W 116.1(2) . . ?
N00B N00A H00A 120.4 . . ?
C00C N00A H00A 120.4 . . ?
C00C N00A N00B 119.17(18) . . ?
N00A N00B C00O 120.19(18) . . ?
N00A N00B C00P 117.17(17) . . ?
C00O N00B C00P 118.16(19) . . ?
O004 C00C N00A 108.25(19) . . ?
O008 C00C O004 126.4(2) . . ?
O008 C00C N00A 125.4(2) . . ?
O005 C00D C00I 125.0(2) . . ?
O005 C00D C00J 115.4(2) . . ?
C00I C00D C00J 119.6(2) . . ?
O003 C00E C00K 113.80(19) . . ?
C00M C00E O003 112.69(19) . . ?
C00M C00E C00K 133.5(2) . . ?
C00G C00F H00F 119.6 . . ?
C00J C00F H00F 119.6 . . ?
C00J C00F C00G 120.8(2) . . ?
C00F C00G C00Q 120.74(19) . . ?
C00H C00G C00F 118.2(2) . . ?
C00H C00G C00Q 120.9(2) . . ?
C00G C00H H00H 119.2 . . ?
C00G C00H C00I 121.7(2) . . ?
C00I C00H H00H 119.2 . . ?
C00D C00I C00H 119.3(2) . . ?
C00D C00I H00I 120.4 . . ?
C00H C00I H00I 120.4 . . ?
C00D C00J H00J 119.7 . . ?
C00F C00J C00D 120.5(2) . . ?
C00F C00J H00J 119.7 . . ?
C00E C00K H00B 109.5 . . ?
C00E C00K H00C 109.5 . . ?
C00E C00K H00D 109.5 . . ?
H00B C00K H00C 109.5 . . ?
H00B C00K H00D 109.5 . . ?
H00C C00K H00D 109.5 . . ?
C00N C00L H00L 120.4 . . ?
C00R C00L H00L 120.4 . . ?
C00R C00L C00N 119.2(2) . . ?
C00E C00M S01 127.36(17) . . ?
C00E C00M C00Q 110.98(19) . . ?
C00Q C00M S01 121.64(16) . . ?
C00L C00N S01 119.65(18) . . ?
C00L C00N C00V 121.0(2) . . ?
C00V C00N S01 119.38(18) . . ?
O006 C00O N00B 111.2(2) . . ?
O009 C00O O006 126.3(2) . . ?
O009 C00O N00B 122.4(2) . . ?
O003 C00P H00P 109.1 . . ?
O003 C00P C00Q 106.53(17) . . ?
N00B C00P O003 108.72(17) . . ?
N00B C00P H00P 109.1 . . ?
N00B C00P C00Q 114.21(18) . . ?
C00Q C00P H00P 109.1 . . ?
C00G C00Q C00M 113.18(18) . . ?
C00G C00Q C00P 113.75(19) . . ?
C00G C00Q H00Q 109.6 . . ?
C00M C00Q C00P 100.69(17) . . ?
C00M C00Q H00Q 109.6 . . ?
C00P C00Q H00Q 109.6 . . ?
C00L C00R H00R 119.8 . . ?
C00L C00R C00T 120.5(2) . . ?
C00T C00R H00R 119.8 . . ?
C00T C00S H00S 119.7 . . ?
C00T C00S C00V 120.5(3) . . ?
C00V C00S H00S 119.7 . . ?
C00R C00T H00T 120.0 . . ?
C00S C00T C00R 120.0(3) . . ?
C00S C00T H00T 120.0 . . ?
O005 C00U H00E 109.5 . . ?
O005 C00U H00G 109.5 . . ?
O005 C00U H00K 109.5 . . ?
H00E C00U H00G 109.5 . . ?
H00E C00U H00K 109.5 . . ?
H00G C00U H00K 109.5 . . ?
C00N C00V H00V 120.6 . . ?
C00S C00V C00N 118.9(2) . . ?
C00S C00V H00V 120.6 . . ?
O006 C00W H00W 109.6 . . ?
O006 C00W C00Y 105.6(2) . . ?
O006 C00W C011 109.0(2) . . ?
C00Y C00W H00W 109.6 . . ?
C011 C00W H00W 109.6 . . ?
C011 C00W C00Y 113.3(3) . . ?
O004 C00X H00X 108.9 . . ?
O004 C00X C00Z 109.7(2) . . ?
O004 C00X C010 106.1(2) . . ?
C00Z C00X H00X 108.9 . . ?
C010 C00X H00X 108.9 . . ?
C010 C00X C00Z 114.1(3) . . ?
C00W C00Y H00M 109.5 . . ?
C00W C00Y H00N 109.5 . . ?
C00W C00Y H00O 109.5 . . ?
H00M C00Y H00N 109.5 . . ?
H00M C00Y H00O 109.5 . . ?
H00N C00Y H00O 109.5 . . ?
C00X C00Z H00U 109.5 . . ?
C00X C00Z H00Y 109.5 . . ?
C00X C00Z H 109.5 . . ?
H00U C00Z H00Y 109.5 . . ?
H00U C00Z H 109.5 . . ?
H00Y C00Z H 109.5 . . ?
C00X C010 H01A 109.5 . . ?
C00X C010 H01B 109.5 . . ?
C00X C010 H01C 109.5 . . ?
H01A C010 H01B 109.5 . . ?
H01A C010 H01C 109.5 . . ?
H01B C010 H01C 109.5 . . ?
C00W C011 H01D 109.5 . . ?
C00W C011 H01E 109.5 . . ?
C00W C011 H01F 109.5 . . ?
H01D C011 H01E 109.5 . . ?
H01D C011 H01F 109.5 . . ?
H01E C011 H01F 109.5 . . ?

loop_
_geom_bond_atom_site_label_1
_geom_bond_atom_site_label_2
_geom_bond_distance
_geom_bond_site_symmetry_2
_geom_bond_publ_flag
S01 O002 1.4339(16) . ?
S01 O007 1.4423(16) . ?
S01 C00M 1.731(2) . ?
S01 C00N 1.764(2) . ?
O003 C00E 1.366(3) . ?
O003 C00P 1.471(3) . ?
O004 C00C 1.340(3) . ?
O004 C00X 1.466(3) . ?
O005 C00D 1.368(3) . ?
O005 C00U 1.432(3) . ?
O006 C00O 1.329(3) . ?
O006 C00W 1.475(3) . ?
O008 C00C 1.202(3) . ?
O009 C00O 1.200(3) . ?
N00A H00A 0.8800 . ?
N00A N00B 1.383(3) . ?
N00A C00C 1.360(3) . ?
N00B C00O 1.391(3) . ?
N00B C00P 1.436(3) . ?
C00D C00I 1.383(3) . ?
C00D C00J 1.392(3) . ?
C00E C00K 1.482(3) . ?
C00E C00M 1.337(3) . ?
C00F H00F 0.9500 . ?
C00F C00G 1.393(3) . ?
C00F C00J 1.377(3) . ?
C00G C00H 1.385(3) . ?
C00G C00Q 1.506(3) . ?
C00H H00H 0.9500 . ?
C00H C00I 1.393(3) . ?
C00I H00I 0.9500 . ?
C00J H00J 0.9500 . ?
C00K H00B 0.9800 . ?
C00K H00C 0.9800 . ?
C00K H00D 0.9800 . ?
C00L H00L 0.9500 . ?
C00L C00N 1.385(3) . ?
C00L C00R 1.379(3) . ?
C00M C00Q 1.529(3) . ?
C00N C00V 1.390(3) . ?
C00P H00P 1.0000 . ?
C00P C00Q 1.545(3) . ?
C00Q H00Q 1.0000 . ?
C00R H00R 0.9500 . ?
C00R C00T 1.381(4) . ?
C00S H00S 0.9500 . ?
C00S C00T 1.380(4) . ?
C00S C00V 1.382(4) . ?
C00T H00T 0.9500 . ?
C00U H00E 0.9800 . ?
C00U H00G 0.9800 . ?
C00U H00K 0.9800 . ?
C00V H00V 0.9500 . ?
C00W H00W 1.0000 . ?
C00W C00Y 1.505(4) . ?
C00W C011 1.491(4) . ?
C00X H00X 1.0000 . ?
C00X C00Z 1.512(4) . ?
C00X C010 1.501(4) . ?
C00Y H00M 0.9800 . ?
C00Y H00N 0.9800 . ?
C00Y H00O 0.9800 . ?
C00Z H00U 0.9800 . ?
C00Z H00Y 0.9800 . ?
C00Z H 0.9800 . ?
C010 H01A 0.9800 . ?
C010 H01B 0.9800 . ?
C010 H01C 0.9800 . ?
C011 H01D 0.9800 . ?
C011 H01E 0.9800 . ?
C011 H01F 0.9800 . ?

loop_
_geom_torsion_atom_site_label_1
_geom_torsion_atom_site_label_2
_geom_torsion_atom_site_label_3
_geom_torsion_atom_site_label_4
_geom_torsion
_geom_torsion_site_symmetry_1
_geom_torsion_site_symmetry_2
_geom_torsion_site_symmetry_3
_geom_torsion_site_symmetry_4
_geom_torsion_publ_flag
S01 C00M C00Q C00G 59.1(2) . . . . ?
S01 C00M C00Q C00P -179.17(16) . . . . ?
S01 C00N C00V C00S 179.0(2) . . . . ?
O002 S01 C00M C00E -150.3(2) . . . . ?
O002 S01 C00M C00Q 31.5(2) . . . . ?
O002 S01 C00N C00L -10.2(2) . . . . ?
O002 S01 C00N C00V 170.41(19) . . . . ?
O003 C00E C00M S01 -179.12(16) . . . . ?
O003 C00E C00M C00Q -0.8(3) . . . . ?
O003 C00P C00Q C00G 118.37(19) . . . . ?
O003 C00P C00Q C00M -3.0(2) . . . . ?
O005 C00D C00I C00H -176.3(2) . . . . ?
O005 C00D C00J C00F 177.0(2) . . . . ?
O007 S01 C00M C00E -21.2(2) . . . . ?
O007 S01 C00M C00Q 160.57(17) . . . . ?
O007 S01 C00N C00L -139.01(18) . . . . ?
O007 S01 C00N C00V 41.6(2) . . . . ?
N00A N00B C00O O006 12.0(3) . . . . ?
N00A N00B C00O O009 -169.5(2) . . . . ?
N00A N00B C00P O003 72.6(2) . . . . ?
N00A N00B C00P C00Q -46.2(3) . . . . ?
N00B N00A C00C O004 174.65(17) . . . . ?
N00B N00A C00C O008 -7.3(3) . . . . ?
N00B C00P C00Q C00G -121.6(2) . . . . ?
N00B C00P C00Q C00M 117.03(19) . . . . ?
C00C O004 C00X C00Z -82.7(3) . . . . ?
C00C O004 C00X C010 153.6(2) . . . . ?
C00C N00A N00B C00O -91.2(2) . . . . ?
C00C N00A N00B C00P 112.9(2) . . . . ?
C00E O003 C00P N00B -120.68(19) . . . . ?
C00E O003 C00P C00Q 2.8(2) . . . . ?
C00E C00M C00Q C00G -119.4(2) . . . . ?
C00E C00M C00Q C00P 2.4(2) . . . . ?
C00F C00G C00H C00I -1.0(3) . . . . ?
C00F C00G C00Q C00M 61.7(3) . . . . ?
C00F C00G C00Q C00P -52.5(3) . . . . ?
C00G C00F C00J C00D -0.4(4) . . . . ?
C00G C00H C00I C00D -0.7(3) . . . . ?
C00H C00G C00Q C00M -113.5(2) . . . . ?
C00H C00G C00Q C00P 132.4(2) . . . . ?
C00I C00D C00J C00F -1.3(4) . . . . ?
C00J C00D C00I C00H 1.8(3) . . . . ?
C00J C00F C00G C00H 1.5(3) . . . . ?
C00J C00F C00G C00Q -173.7(2) . . . . ?
C00K C00E C00M S01 0.0(4) . . . . ?
C00K C00E C00M C00Q 178.4(2) . . . . ?
C00L C00N C00V C00S -0.4(4) . . . . ?
C00L C00R C00T C00S -0.9(4) . . . . ?
C00M S01 C00N C00L 105.00(19) . . . . ?
C00M S01 C00N C00V -74.4(2) . . . . ?
C00N S01 C00M C00E 93.9(2) . . . . ?
C00N S01 C00M C00Q -84.26(19) . . . . ?
C00N C00L C00R C00T 0.1(4) . . . . ?
C00O O006 C00W C00Y -151.6(2) . . . . ?
C00O O006 C00W C011 86.3(3) . . . . ?
C00O N00B C00P O003 -83.7(2) . . . . ?
C00O N00B C00P C00Q 157.48(19) . . . . ?
C00P O003 C00E C00K 179.34(18) . . . . ?
C00P O003 C00E C00M -1.4(2) . . . . ?
C00P N00B C00O O006 167.61(18) . . . . ?
C00P N00B C00O O009 -13.9(3) . . . . ?
C00Q C00G C00H C00I 174.3(2) . . . . ?
C00R C00L C00N S01 -178.84(18) . . . . ?
C00R C00L C00N C00V 0.6(3) . . . . ?
C00T C00S C00V C00N -0.4(4) . . . . ?
C00U O005 C00D C00I 7.3(3) . . . . ?
C00U O005 C00D C00J -170.9(2) . . . . ?
C00V C00S C00T C00R 1.0(4) . . . . ?
C00W O006 C00O O009 4.9(4) . . . . ?
C00W O006 C00O N00B -176.66(19) . . . . ?
C00X O004 C00C O008 -3.0(3) . . . . ?
C00X O004 C00C N00A 174.99(18) . . . . ?
